data_1509401
loop_
_publ_author_name
'Klingler, W.'
'Meyer, A.D.'
'Hahn, H.'
'Frank, G.'
'Stoerger, G.'

_publ_section_title
;
 Ueber einige ternaere Chalkogenide mit Chalkopyritstruktur
;
_journal_name_full 'Zeitschrift fuer Anorganische und Allgemeine Chemie'
_journal_page_first 153
_journal_page_last 170
_journal_paper_doi 10.1002/zaac.19532710307
_journal_volume 271
_journal_year 1953
_chemical_formula_sum 'Ag In S2'
_space_group_IT_number 186
_symmetry_space_group_name_Hall 'P 6c -2c'
_symmetry_space_group_name_H-M 'P 63 m c'
_cell_angle_alpha 90
_cell_angle_beta 90
_cell_angle_gamma 120
_cell_formula_units_Z 1
_cell_length_a 4.12
_cell_length_b 4.12
_cell_length_c 6.67
_cell_volume 98.051
_citation_journal_id_ASTM ZAACAB
_cod_data_source_file silver1-2_342.cif
_cod_data_source_block Ag1In1S2
_cod_original_cell_volume 98.05074
_cod_original_formula_sum 'Ag1 In1 S2'
_cod_database_code 1509401

loop_
_symmetry_equiv_pos_as_xyz
x,y,z
x-y,x,z+1/2
-y,x-y,z
-x,-y,z+1/2
-x+y,-x,z
y,-x+y,z+1/2
y,x,z+1/2
-x+y,y,z
-x,-x+y,z+1/2
-y,-x,z
x-y,-y,z+1/2
x,x-y,z

loop_
_atom_site_label
_atom_site_type_symbol
_atom_site_fract_x
_atom_site_fract_y
_atom_site_fract_z
_atom_site_occupancy
_atom_site_U_iso_or_equiv
Ag1 Ag+1 0.3333 0.6667 0 0.5 0.0
In1 In+3 0.3333 0.6667 0 0.5 0.0
S1 S-2 0.3333 0.6667 0.375 1 0.0
